data_7200177
loop_
_publ_author_name
'Jian, Fangfang'
'Zheng, Jian'
'Li, Yufeng'
'Wang, Jing'

_publ_section_title
;
 Novel ((3Z,5Z)-3,5-bis(phenylimino)-1,2-dithiolan-4-yl) and
 3H-[1,2]dithiolo[3,4-b]quinolin-4(9H)-one heterocycles: an effective
 and facile green route
;
_journal_issue 2
_journal_name_full 'Green Chemistry'
_journal_page_first 215
_journal_paper_doi 10.1039/b808949c
_journal_volume 11
_journal_year 2009
_chemical_formula_sum 'C23 H17 Br N2 O S2'
_chemical_formula_weight 481.42
_chemical_name_systematic
;
?
;
_space_group_IT_number 2
_symmetry_cell_setting triclinic
_symmetry_space_group_name_Hall '-P 1'
_symmetry_space_group_name_H-M 'P -1'
_atom_sites_solution_hydrogens geom
_atom_sites_solution_primary direct
_atom_sites_solution_secondary difmap
_audit_creation_method SHELXL-97
_cell_angle_alpha 108.64(3)
_cell_angle_beta 96.27(3)
_cell_angle_gamma 96.96(3)
_cell_formula_units_Z 2
_cell_length_a 6.3729(13)
_cell_length_b 12.941(3)
_cell_length_c 13.413(3)
_cell_measurement_reflns_used 25
_cell_measurement_temperature 293(2)
_cell_measurement_theta_max 24.99
_cell_measurement_theta_min 1.62
_cell_volume 1027.5(5)
_computing_cell_refinement 'Bruker XSCANS'
_computing_data_collection 'Bruker XSCANS'
_computing_data_reduction 'Bruker SHELXTL'
_computing_molecular_graphics 'Bruker SHELXTL'
_computing_publication_material 'Bruker SHELXTL'
_computing_structure_refinement 'SHELXL-97 (Sheldrick, 1997)'
_computing_structure_solution 'SHELXS-97 (Sheldrick, 1990)'
_diffrn_ambient_temperature 293(2)
_diffrn_measured_fraction_theta_full 0.977
_diffrn_measured_fraction_theta_max 0.977
_diffrn_measurement_device_type 'Bruker P4'
_diffrn_measurement_method '\w scans'
_diffrn_radiation_monochromator graphite
_diffrn_radiation_source 'fine-focus sealed tube'
_diffrn_radiation_type MoK\a
_diffrn_radiation_wavelength 0.71073
_diffrn_reflns_av_R_equivalents 0.0211
_diffrn_reflns_av_sigmaI/netI 0.0642
_diffrn_reflns_limit_h_max 7
_diffrn_reflns_limit_h_min -7
_diffrn_reflns_limit_k_max 15
_diffrn_reflns_limit_k_min -14
_diffrn_reflns_limit_l_max 7
_diffrn_reflns_limit_l_min -15
_diffrn_reflns_number 4243
_diffrn_reflns_theta_full 24.99
_diffrn_reflns_theta_max 24.99
_diffrn_reflns_theta_min 1.62
_diffrn_standards_decay_% 0
_diffrn_standards_interval_count 200
_diffrn_standards_number 3
_exptl_absorpt_coefficient_mu 2.221
_exptl_absorpt_correction_type none
_exptl_crystal_colour colorless
_exptl_crystal_density_diffrn 1.556
_exptl_crystal_density_method 'not measured'
_exptl_crystal_description block
_exptl_crystal_F_000 488
_exptl_crystal_size_max 0.28
_exptl_crystal_size_mid 0.23
_exptl_crystal_size_min 0.16
_refine_diff_density_max 1.172
_refine_diff_density_min -1.035
_refine_diff_density_rms 0.132
_refine_ls_extinction_method none
_refine_ls_goodness_of_fit_ref 1.042
_refine_ls_hydrogen_treatment constr
_refine_ls_matrix_type full
_refine_ls_number_parameters 255
_refine_ls_number_reflns 3546
_refine_ls_number_restraints 2
_refine_ls_restrained_S_all 1.044
_refine_ls_R_factor_all 0.1315
_refine_ls_R_factor_gt 0.0945
_refine_ls_shift/su_max 0.000
_refine_ls_shift/su_mean 0.000
_refine_ls_structure_factor_coef Fsqd
_refine_ls_weighting_details 'calc w=1/[\s^2^(Fo^2^)+(0.1908P)^2^+1.1920P] where P=(Fo^2^+2Fc^2^)/3'
_refine_ls_weighting_scheme calc
_refine_ls_wR_factor_gt 0.2769
_refine_ls_wR_factor_ref 0.3118
_reflns_number_gt 2220
_reflns_number_total 3546
_reflns_threshold_expression >2sigma(I)
_cod_data_source_file b808949c.txt
_cod_data_source_block 1i
_cod_depositor_comments
;
The following automatic conversions were performed:
'_symmetry_cell_setting' value 'Triclinic' changed to 'triclinic'
according to '/home/saulius/struct/CIF-dictionaries/cif_core.dic'
dictionary named 'cif_core.dic' version 2.4.1 from 2010-06-29.

Automatic conversion script
Id: cif_fix_enum 1527 2010-12-29 10:47:43Z saulius 
;
_cod_original_cell_volume 1027.5(4)
_cod_original_sg_symbol_H-M P-1
_cod_database_code 7200177

loop_
_symmetry_equiv_pos_as_xyz
'x, y, z'
'-x, -y, -z'

loop_
_atom_site_label
_atom_site_type_symbol
_atom_site_fract_x
_atom_site_fract_y
_atom_site_fract_z
_atom_site_U_iso_or_equiv
_atom_site_adp_type
_atom_site_occupancy
_atom_site_symmetry_multiplicity
_atom_site_calc_flag
_atom_site_refinement_flags
_atom_site_disorder_assembly
_atom_site_disorder_group
Br1 Br 0.6087(2) -0.02178(13) 0.85777(11) 0.1280(7) Uani 1 1 d . A .
S1 S 0.2979(4) 0.39701(14) 0.89615(15) 0.0663(6) Uani 1 1 d . . .
S2 S 0.1294(4) 0.38710(14) 1.01682(15) 0.0618(6) Uani 1 1 d . . .
O1 O 0.1259(12) 0.0158(4) 0.9221(5) 0.093(2) Uani 1 1 d . . .
N1 N 0.0176(10) 0.2000(5) 1.0485(5) 0.0581(15) Uani 1 1 d . . .
H1A H 0.0167 0.1306 1.0363 0.070 Uiso 1 1 calc R . .
N2 N 0.3979(12) 0.2161(5) 0.7594(6) 0.078(2) Uani 1 1 d . . .
C1 C 0.0010(14) 0.2651(6) 1.2362(7) 0.067(2) Uani 1 1 d . . .
H1B H 0.1227 0.2350 1.2482 0.080 Uiso 1 1 calc R . .
C2 C -0.1015(18) 0.3196(7) 1.3213(7) 0.080(3) Uani 1 1 d . . .
H2B H -0.0485 0.3239 1.3902 0.096 Uiso 1 1 calc R . .
C3 C -0.2705(17) 0.3643(7) 1.3050(7) 0.078(2) Uani 1 1 d . . .
H3A H -0.3359 0.3998 1.3622 0.094 Uiso 1 1 calc R . .
C4 C -0.3516(15) 0.3589(8) 1.2035(9) 0.084(3) Uani 1 1 d . . .
H4A H -0.4692 0.3924 1.1927 0.100 Uiso 1 1 calc R . .
C5 C -0.2596(12) 0.3047(7) 1.1191(6) 0.0606(18) Uani 1 1 d . . .
H5A H -0.3165 0.2996 1.0505 0.073 Uiso 1 1 calc R . .
C6 C -0.0839(11) 0.2578(5) 1.1352(5) 0.0491(16) Uani 1 1 d . . .
C7 C 0.1128(11) 0.2451(5) 0.9856(5) 0.0500(16) Uani 1 1 d . . .
C8 C 0.1960(12) 0.1850(5) 0.8936(6) 0.0531(17) Uani 1 1 d . . .
C9 C 0.3025(11) 0.2523(5) 0.8389(6) 0.0508(16) Uani 1 1 d . . .
C10 C 0.4903(13) 0.2898(5) 0.7111(6) 0.060(2) Uani 1 1 d . . .
C11 C 0.7076(16) 0.3370(7) 0.7453(7) 0.073(2) Uani 1 1 d . . .
H11A H 0.7875 0.3229 0.8003 0.088 Uiso 1 1 calc R . .
C12 C 0.8017(14) 0.4067(7) 0.6937(7) 0.074(2) Uani 1 1 d . . .
H12A H 0.9440 0.4406 0.7162 0.089 Uiso 1 1 calc R . .
C13 C 0.6859(16) 0.4238(6) 0.6125(6) 0.068(2) Uani 1 1 d . . .
H13A H 0.7494 0.4682 0.5778 0.082 Uiso 1 1 calc R . .
C14 C 0.4799(18) 0.3776(7) 0.5809(8) 0.080(3) Uani 1 1 d . . .
H14A H 0.4032 0.3912 0.5246 0.095 Uiso 1 1 calc R . .
C15 C 0.3770(15) 0.3107(7) 0.6285(8) 0.075(2) Uani 1 1 d . . .
H15A H 0.2331 0.2801 0.6052 0.091 Uiso 1 1 calc R . .
C16 C 0.1850(13) 0.0678(6) 0.8646(7) 0.065(2) Uani 1 1 d . . .
C17 C 0.2270(15) 0.0029(6) 0.7542(8) 0.076(3) Uani 1 1 d . A .
C18 C 0.046(2) -0.0153(7) 0.6579(9) 0.118(3) Uani 1 1 d D . .
C19 C 0.103(3) -0.0824(9) 0.5650(9) 0.118(3) Uani 1 1 d . A .
H19A H 0.0040 -0.0988 0.5034 0.142 Uiso 1 1 calc R . .
C20 C 0.284(3) -0.1272(9) 0.5528(11) 0.127(5) Uani 1 1 d . . .
H20A H 0.3028 -0.1711 0.4855 0.153 Uiso 1 1 calc R A .
C21 C 0.442(2) -0.1081(8) 0.6400(10) 0.105(4) Uani 1 1 d . A .
H21A H 0.5693 -0.1361 0.6308 0.126 Uiso 1 1 calc R . .
C22 C 0.4073(16) -0.0455(7) 0.7424(8) 0.083(3) Uani 1 1 d . . .
C23A C -0.0707(17) 0.0741(9) 0.6837(9) 0.050(3) Uiso 0.80 1 d PD A 1
H23A H -0.1826 0.0634 0.6255 0.076 Uiso 0.80 1 calc PR A 1
H23B H 0.0241 0.1421 0.6964 0.076 Uiso 0.80 1 calc PR A 1
H23C H -0.1322 0.0773 0.7466 0.076 Uiso 0.80 1 calc PR A 1
C23B C -0.119(5) 0.045(3) 0.672(3) 0.043(11) Uiso 0.20 1 d PD A 2
H23D H -0.2162 0.0228 0.6058 0.065 Uiso 0.20 1 calc PR A 2
H23E H -0.0621 0.1220 0.6926 0.065 Uiso 0.20 1 calc PR A 2
H23F H -0.1932 0.0311 0.7258 0.065 Uiso 0.20 1 calc PR A 2

loop_
_atom_site_aniso_label
_atom_site_aniso_U_11
_atom_site_aniso_U_22
_atom_site_aniso_U_33
_atom_site_aniso_U_23
_atom_site_aniso_U_13
_atom_site_aniso_U_12
Br1 0.0969(10) 0.1451(13) 0.1219(12) 0.0128(9) 0.0203(8) 0.0302(8)
S1 0.1051(16) 0.0364(9) 0.0600(11) 0.0173(8) 0.0336(11) -0.0004(9)
S2 0.0970(15) 0.0363(9) 0.0555(11) 0.0159(7) 0.0293(10) 0.0070(8)
O1 0.144(6) 0.052(3) 0.120(5) 0.050(3) 0.092(5) 0.033(3)
N1 0.083(4) 0.041(3) 0.067(4) 0.029(3) 0.038(3) 0.020(3)
N2 0.107(5) 0.045(3) 0.098(5) 0.030(3) 0.069(5) 0.008(3)
C1 0.081(5) 0.060(4) 0.069(5) 0.031(4) 0.022(4) 0.016(4)
C2 0.117(8) 0.068(5) 0.054(5) 0.025(4) 0.014(5) 0.004(5)
C3 0.114(7) 0.062(5) 0.071(6) 0.025(4) 0.043(5) 0.030(5)
C4 0.078(6) 0.082(6) 0.117(8) 0.051(6) 0.046(6) 0.039(5)
C5 0.063(4) 0.071(5) 0.057(4) 0.032(4) 0.016(4) 0.016(4)
C6 0.060(4) 0.043(3) 0.051(4) 0.021(3) 0.021(3) 0.008(3)
C7 0.060(4) 0.039(3) 0.057(4) 0.019(3) 0.024(3) 0.013(3)
C8 0.071(4) 0.036(3) 0.063(4) 0.024(3) 0.033(4) 0.010(3)
C9 0.061(4) 0.035(3) 0.062(4) 0.021(3) 0.021(3) 0.003(3)
C10 0.079(5) 0.038(3) 0.069(5) 0.020(3) 0.041(4) 0.004(3)
C11 0.096(6) 0.070(5) 0.058(5) 0.030(4) 0.021(4) 0.004(5)
C12 0.073(5) 0.069(5) 0.074(6) 0.022(4) 0.027(4) -0.016(4)
C13 0.102(7) 0.054(4) 0.060(5) 0.026(4) 0.040(5) 0.008(4)
C14 0.109(8) 0.070(5) 0.076(6) 0.040(5) 0.027(5) 0.024(5)
C15 0.074(5) 0.057(5) 0.097(7) 0.025(4) 0.026(5) 0.009(4)
C16 0.074(5) 0.051(4) 0.085(5) 0.029(4) 0.045(4) 0.017(4)
C17 0.098(6) 0.031(3) 0.112(7) 0.025(4) 0.069(6) 0.016(4)
C18 0.219(10) 0.060(4) 0.071(5) 0.025(3) 0.037(6) -0.012(6)
C19 0.219(10) 0.060(4) 0.071(5) 0.025(3) 0.037(6) -0.012(6)
C20 0.225(17) 0.065(7) 0.086(8) 0.009(6) 0.055(10) 0.017(9)
C21 0.135(9) 0.055(5) 0.111(9) -0.006(5) 0.065(8) 0.017(6)
C22 0.097(6) 0.053(5) 0.093(7) 0.013(4) 0.041(5) 0.000(4)

loop_
_atom_type_symbol
_atom_type_description
_atom_type_scat_dispersion_real
_atom_type_scat_dispersion_imag
_atom_type_scat_source
C C 0.0033 0.0016 'International Tables Vol C Tables 4.2.6.8 and 6.1.1.4'
H H 0.0000 0.0000 'International Tables Vol C Tables 4.2.6.8 and 6.1.1.4'
N N 0.0061 0.0033 'International Tables Vol C Tables 4.2.6.8 and 6.1.1.4'
O O 0.0106 0.0060 'International Tables Vol C Tables 4.2.6.8 and 6.1.1.4'
S S 0.1246 0.1234 'International Tables Vol C Tables 4.2.6.8 and 6.1.1.4'
Br Br -0.2901 2.4595 'International Tables Vol C Tables 4.2.6.8 and 6.1.1.4'

loop_
_geom_angle_atom_site_label_1
_geom_angle_atom_site_label_2
_geom_angle_atom_site_label_3
_geom_angle
_geom_angle_site_symmetry_1
_geom_angle_site_symmetry_3
_geom_angle_publ_flag
C9 S1 S2 96.8(2) . . ?
C7 S2 S1 95.3(2) . . ?
C7 N1 C6 125.3(5) . . ?
C7 N1 H1A 117.4 . . ?
C6 N1 H1A 117.4 . . ?
C9 N2 C10 120.0(6) . . ?
C6 C1 C2 118.1(8) . . ?
C6 C1 H1B 120.9 . . ?
C2 C1 H1B 120.9 . . ?
C3 C2 C1 121.1(8) . . ?
C3 C2 H2B 119.4 . . ?
C1 C2 H2B 119.4 . . ?
C2 C3 C4 120.4(8) . . ?
C2 C3 H3A 119.8 . . ?
C4 C3 H3A 119.8 . . ?
C5 C4 C3 120.0(8) . . ?
C5 C4 H4A 120.0 . . ?
C3 C4 H4A 120.0 . . ?
C4 C5 C6 120.1(8) . . ?
C4 C5 H5A 120.0 . . ?
C6 C5 H5A 120.0 . . ?
C5 C6 C1 120.3(7) . . ?
C5 C6 N1 121.7(6) . . ?
C1 C6 N1 118.0(7) . . ?
N1 C7 C8 124.7(6) . . ?
N1 C7 S2 116.8(5) . . ?
C8 C7 S2 118.4(5) . . ?
C7 C8 C16 120.4(6) . . ?
C7 C8 C9 115.3(6) . . ?
C16 C8 C9 124.2(6) . . ?
N2 C9 C8 125.4(6) . . ?
N2 C9 S1 120.6(5) . . ?
C8 C9 S1 114.0(5) . . ?
C15 C10 C11 119.6(7) . . ?
C15 C10 N2 121.8(8) . . ?
C11 C10 N2 118.5(8) . . ?
C10 C11 C12 118.3(8) . . ?
C10 C11 H11A 120.8 . . ?
C12 C11 H11A 120.8 . . ?
C13 C12 C11 120.1(8) . . ?
C13 C12 H12A 119.9 . . ?
C11 C12 H12A 119.9 . . ?
C14 C13 C12 120.5(7) . . ?
C14 C13 H13A 119.7 . . ?
C12 C13 H13A 119.7 . . ?
C13 C14 C15 122.5(9) . . ?
C13 C14 H14A 118.7 . . ?
C15 C14 H14A 118.7 . . ?
C10 C15 C14 118.9(9) . . ?
C10 C15 H15A 120.6 . . ?
C14 C15 H15A 120.6 . . ?
O1 C16 C8 122.6(7) . . ?
O1 C16 C17 118.3(6) . . ?
C8 C16 C17 118.9(6) . . ?
C22 C17 C16 120.4(9) . . ?
C22 C17 C18 122.4(8) . . ?
C16 C17 C18 117.0(7) . . ?
C23B C18 C19 130(2) . . ?
C23B C18 C23A 17.7(18) . . ?
C19 C18 C23A 134.9(11) . . ?
C23B C18 C17 120.0(19) . . ?
C19 C18 C17 109.5(11) . . ?
C23A C18 C17 108.8(8) . . ?
C20 C19 C18 128.0(13) . . ?
C20 C19 H19A 116.0 . . ?
C18 C19 H19A 116.0 . . ?
C19 C20 C21 120.8(11) . . ?
C19 C20 H20A 119.6 . . ?
C21 C20 H20A 119.6 . . ?
C20 C21 C22 119.0(12) . . ?
C20 C21 H21A 120.5 . . ?
C22 C21 H21A 120.5 . . ?
C17 C22 C21 120.1(11) . . ?
C17 C22 Br1 119.9(7) . . ?
C21 C22 Br1 119.9(9) . . ?
C18 C23A H23A 109.5 . . ?
C18 C23A H23B 109.5 . . ?
H23A C23A H23B 109.5 . . ?
C18 C23A H23C 109.5 . . ?
H23A C23A H23C 109.5 . . ?
H23B C23A H23C 109.5 . . ?
C18 C23B H23D 109.5 . . ?
C18 C23B H23E 109.5 . . ?
H23D C23B H23E 109.5 . . ?
C18 C23B H23F 109.5 . . ?
H23D C23B H23F 109.5 . . ?
H23E C23B H23F 109.5 . . ?

loop_
_geom_bond_atom_site_label_1
_geom_bond_atom_site_label_2
_geom_bond_distance
_geom_bond_site_symmetry_2
_geom_bond_publ_flag
Br1 C22 1.817(11) . ?
S1 C9 1.788(6) . ?
S1 S2 2.066(3) . ?
S2 C7 1.736(6) . ?
O1 C16 1.234(9) . ?
N1 C7 1.327(9) . ?
N1 C6 1.433(9) . ?
N1 H1A 0.8600 . ?
N2 C9 1.271(10) . ?
N2 C10 1.421(9) . ?
C1 C6 1.373(10) . ?
C1 C2 1.409(13) . ?
C1 H1B 0.9300 . ?
C2 C3 1.312(13) . ?
C2 H2B 0.9300 . ?
C3 C4 1.379(13) . ?
C3 H3A 0.9300 . ?
C4 C5 1.362(12) . ?
C4 H4A 0.9300 . ?
C5 C6 1.365(10) . ?
C5 H5A 0.9300 . ?
C7 C8 1.428(9) . ?
C8 C16 1.431(9) . ?
C8 C9 1.461(9) . ?
C10 C15 1.373(12) . ?
C10 C11 1.407(12) . ?
C11 C12 1.418(11) . ?
C11 H11A 0.9300 . ?
C12 C13 1.341(12) . ?
C12 H12A 0.9300 . ?
C13 C14 1.336(13) . ?
C13 H13A 0.9300 . ?
C14 C15 1.377(12) . ?
C14 H14A 0.9300 . ?
C15 H15A 0.9300 . ?
C16 C17 1.521(11) . ?
C17 C22 1.374(13) . ?
C17 C18 1.572(15) . ?
C18 C23B 1.373(10) . ?
C18 C19 1.386(16) . ?
C18 C23A 1.421(9) . ?
C19 C20 1.36(2) . ?
C19 H19A 0.9300 . ?
C20 C21 1.394(19) . ?
C20 H20A 0.9300 . ?
C21 C22 1.411(13) . ?
C21 H21A 0.9300 . ?
C23A H23A 0.9600 . ?
C23A H23B 0.9600 . ?
C23A H23C 0.9600 . ?
C23B H23D 0.9600 . ?
C23B H23E 0.9600 . ?
C23B H23F 0.9600 . ?

loop_
_geom_torsion_atom_site_label_1
_geom_torsion_atom_site_label_2
_geom_torsion_atom_site_label_3
_geom_torsion_atom_site_label_4
_geom_torsion
_geom_torsion_site_symmetry_1
_geom_torsion_site_symmetry_2
_geom_torsion_site_symmetry_3
_geom_torsion_site_symmetry_4
_geom_torsion_publ_flag
C9 S1 S2 C7 2.1(4) . . . . ?
C6 C1 C2 C3 -1.5(13) . . . . ?
C1 C2 C3 C4 -0.1(14) . . . . ?
C2 C3 C4 C5 1.6(15) . . . . ?
C3 C4 C5 C6 -1.5(13) . . . . ?
C4 C5 C6 C1 -0.1(12) . . . . ?
C4 C5 C6 N1 -180.0(7) . . . . ?
C2 C1 C6 C5 1.6(11) . . . . ?
C2 C1 C6 N1 -178.5(7) . . . . ?
C7 N1 C6 C5 63.8(10) . . . . ?
C7 N1 C6 C1 -116.1(8) . . . . ?
C6 N1 C7 C8 -173.9(7) . . . . ?
C6 N1 C7 S2 4.3(10) . . . . ?
S1 S2 C7 N1 177.8(6) . . . . ?
S1 S2 C7 C8 -3.9(6) . . . . ?
N1 C7 C8 C16 -1.5(12) . . . . ?
S2 C7 C8 C16 -179.7(6) . . . . ?
N1 C7 C8 C9 -177.5(7) . . . . ?
S2 C7 C8 C9 4.3(10) . . . . ?
C10 N2 C9 C8 178.2(7) . . . . ?
C10 N2 C9 S1 -4.0(12) . . . . ?
C7 C8 C9 N2 175.8(8) . . . . ?
C16 C8 C9 N2 0.0(14) . . . . ?
C7 C8 C9 S1 -2.2(9) . . . . ?
C16 C8 C9 S1 -177.9(7) . . . . ?
S2 S1 C9 N2 -178.4(7) . . . . ?
S2 S1 C9 C8 -0.4(6) . . . . ?
C9 N2 C10 C15 -90.4(11) . . . . ?
C9 N2 C10 C11 93.4(10) . . . . ?
C15 C10 C11 C12 1.0(12) . . . . ?
N2 C10 C11 C12 177.3(7) . . . . ?
C10 C11 C12 C13 -1.8(13) . . . . ?
C11 C12 C13 C14 1.5(13) . . . . ?
C12 C13 C14 C15 -0.3(14) . . . . ?
C11 C10 C15 C14 0.1(12) . . . . ?
N2 C10 C15 C14 -176.0(8) . . . . ?
C13 C14 C15 C10 -0.5(13) . . . . ?
C7 C8 C16 O1 -7.8(13) . . . . ?
C9 C8 C16 O1 167.7(8) . . . . ?
C7 C8 C16 C17 166.1(8) . . . . ?
C9 C8 C16 C17 -18.3(12) . . . . ?
O1 C16 C17 C22 -74.0(11) . . . . ?
C8 C16 C17 C22 111.7(9) . . . . ?
O1 C16 C17 C18 100.1(9) . . . . ?
C8 C16 C17 C18 -74.2(9) . . . . ?
C22 C17 C18 C23B -173(2) . . . . ?
C16 C17 C18 C23B 13(2) . . . . ?
C22 C17 C18 C19 -1.6(12) . . . . ?
C16 C17 C18 C19 -175.6(7) . . . . ?
C22 C17 C18 C23A -157.4(9) . . . . ?
C16 C17 C18 C23A 28.6(11) . . . . ?
C23B C18 C19 C20 169(3) . . . . ?
C23A C18 C19 C20 146.1(16) . . . . ?
C17 C18 C19 C20 -0.7(15) . . . . ?
C18 C19 C20 C21 0(2) . . . . ?
C19 C20 C21 C22 3.0(18) . . . . ?
C16 C17 C22 C21 178.3(8) . . . . ?
C18 C17 C22 C21 4.6(12) . . . . ?
C16 C17 C22 Br1 -5.6(10) . . . . ?
C18 C17 C22 Br1 -179.3(6) . . . . ?
C20 C21 C22 C17 -5.2(15) . . . . ?
C20 C21 C22 Br1 178.7(8) . . . . ?
